data_4306979
loop_
_publ_author_name
'Jorge A. R. Navarro'
'Elisa Barea'
'Juan M. Salas'
'Norberto Masciocchi'
'Simona Galli'
'Angelo Sironi'

_publ_section_title
;
Structural and Magnetic Properties of Layered Copper(II) Coordination
Polymers Intercalating s and f Metal Ions
;
_journal_name_full 'Inorganic Chemistry'
_journal_page_first 2988
_journal_page_last 2997
_journal_paper_doi 10.1021/ic061384i
_journal_volume 46
_journal_year 2007
_chemical_formula_sum 'C8.5 H9 Cu N4.5 O4.5 Rb0.5'
_chemical_formula_weight 352.48
_chemical_name_systematic
;
catena-tetrakis(N,N'-pyrimidin-2-olate)-biscopper(ii)-rubidium nitrate-
-hydrate-methanol solvate
;
_space_group_IT_number 62
_symmetry_cell_setting orthorhombic
_symmetry_space_group_name_Hall '-P 2c 2n'
_symmetry_space_group_name_H-M 'P n a m'
_atom_sites_solution_hydrogens geom
_atom_sites_solution_primary direct
_atom_sites_solution_secondary difmap
_audit_creation_method SHELXL-97
_cell_angle_alpha 90.00
_cell_angle_beta 90.00
_cell_angle_gamma 90.00
_cell_formula_units_Z 8
_cell_length_a 19.0696(14)
_cell_length_b 11.0596(8)
_cell_length_c 11.4266(9)
_cell_measurement_temperature 298(2)
_cell_volume 2409.9(3)
_computing_structure_refinement 'SHELXL-97 (Sheldrick, 1997)'
_diffrn_ambient_temperature 298(2)
_diffrn_measured_fraction_theta_full 1.000
_diffrn_measured_fraction_theta_max 1.000
_diffrn_radiation_monochromator graphite
_diffrn_radiation_source 'fine-focus sealed tube'
_diffrn_radiation_type MoK\a
_diffrn_radiation_wavelength 0.71073
_diffrn_reflns_av_R_equivalents 0.0811
_diffrn_reflns_av_sigmaI/netI 0.0359
_diffrn_reflns_limit_h_max 20
_diffrn_reflns_limit_h_min -20
_diffrn_reflns_limit_k_max 11
_diffrn_reflns_limit_k_min -11
_diffrn_reflns_limit_l_max 12
_diffrn_reflns_limit_l_min -12
_diffrn_reflns_number 20554
_diffrn_reflns_theta_full 22.51
_diffrn_reflns_theta_max 22.51
_diffrn_reflns_theta_min 2.13
_exptl_absorpt_coefficient_mu 3.840
_exptl_crystal_density_diffrn 1.943
_exptl_crystal_density_method 'not measured'
_exptl_crystal_F_000 1400
_refine_diff_density_max 2.565
_refine_diff_density_min -1.142
_refine_diff_density_rms 0.224
_refine_ls_extinction_coef 0.0004(3)
_refine_ls_extinction_expression Fc^*^=kFc[1+0.001xFc^2^\l^3^/sin(2\q)]^-1/4^
_refine_ls_extinction_method SHELXL
_refine_ls_goodness_of_fit_ref 1.112
_refine_ls_hydrogen_treatment mixed
_refine_ls_matrix_type full
_refine_ls_number_parameters 162
_refine_ls_number_reflns 1674
_refine_ls_number_restraints 3
_refine_ls_restrained_S_all 1.111
_refine_ls_R_factor_all 0.1133
_refine_ls_R_factor_gt 0.0788
_refine_ls_shift/su_max 0.003
_refine_ls_shift/su_mean 0.000
_refine_ls_structure_factor_coef Fsqd
_refine_ls_weighting_details 'calc w=1/[\s^2^(Fo^2^)+(0.1005P)^2^+66.8320P] where P=(Fo^2^+2Fc^2^)/3'
_refine_ls_weighting_scheme calc
_refine_ls_wR_factor_gt 0.2081
_refine_ls_wR_factor_ref 0.2436
_reflns_number_gt 1205
_reflns_number_total 1674
_reflns_threshold_expression >2sigma(I)
_cod_data_source_file ic061384isi20060725_091036_2.cif
_cod_data_source_block RbNO3@1L
_cod_depositor_comments
;
The following automatic conversions were performed:
'_symmetry_cell_setting' value 'Orthorhombic' changed to 'orthorhombic'
according to '/home/saulius/struct/CIF-dictionaries/cif_core.dic'
dictionary named 'cif_core.dic' version 2.4.1 from 2010-06-29.

Automatic conversion script
Id: cif_fix_enum 1527 2010-12-29 10:47:43Z saulius 
;
_cod_original_formula_sum 'C8.50 H9 Cu N4.50 O4.50 Rb0.50'
_cod_database_code 4306979

loop_
_symmetry_equiv_pos_as_xyz
'x, y, z'
'-x, -y, z+1/2'
'x+1/2, -y+1/2, -z+1/2'
'-x+1/2, y+1/2, -z'
'-x, -y, -z'
'x, y, -z-1/2'
'-x-1/2, y-1/2, z-1/2'
'x-1/2, -y-1/2, z'

loop_
_atom_site_label
_atom_site_type_symbol
_atom_site_fract_x
_atom_site_fract_y
_atom_site_fract_z
_atom_site_U_iso_or_equiv
_atom_site_adp_type
_atom_site_occupancy
_atom_site_symmetry_multiplicity
_atom_site_calc_flag
_atom_site_refinement_flags
_atom_site_disorder_assembly
_atom_site_disorder_group
Rb Rb 0.36270(12) 0.42281(19) 0.2500 0.0310(9) Uani 0.834(9) 2 d SP . .
Cu1 Cu 0.25386(7) 0.16791(12) 0.50039(13) 0.0199(7) Uani 1 1 d . . .
N11 N 0.1906(6) 0.3074(9) 0.5342(9) 0.025(2) Uani 1 1 d . . .
C12 C 0.2222(7) 0.4198(11) 0.5076(11) 0.025(3) Uiso 1 1 d . . .
N13 N 0.1871(5) 0.5230(9) 0.5312(8) 0.022(2) Uani 1 1 d . . .
C14 C 0.1232(7) 0.5177(12) 0.5765(11) 0.031(3) Uani 1 1 d . . .
H14 H 0.1004 0.5893 0.5960 0.038 Uiso 1 1 calc R . .
C15 C 0.0900(7) 0.4114(12) 0.5951(13) 0.034(3) Uani 1 1 d . . .
H15 H 0.0436 0.4093 0.6196 0.041 Uiso 1 1 calc R . .
C16 C 0.1266(7) 0.3075(13) 0.5769(12) 0.035(4) Uani 1 1 d . . .
H16 H 0.1056 0.2340 0.5953 0.042 Uiso 1 1 calc R . .
O11 O 0.2816(5) 0.4214(8) 0.4638(8) 0.033(2) Uani 1 1 d . . .
N21 N 0.2024(5) 0.1331(9) 0.3541(9) 0.023(2) Uani 1 1 d . . .
C22 C 0.2348(9) 0.1557(16) 0.2500 0.022(4) Uani 1 2 d S . .
C24 C 0.1391(6) 0.0839(11) 0.3504(12) 0.027(3) Uiso 1 1 d . . .
H24 H 0.1179 0.0641 0.4212 0.032 Uiso 1 1 calc R . .
C25 C 0.1028(10) 0.0602(19) 0.2500 0.034(5) Uani 1 2 d S . .
O21 O 0.2958(6) 0.2004(11) 0.2500 0.031(3) Uani 1 2 d S . .
N31 N 0.3079(5) 0.2019(9) 0.6466(8) 0.023(2) Uani 1 1 d . . .
C32 C 0.4100(10) 0.2622(17) 0.7500 0.030(4) Uani 1 2 d S . .
C34 C 0.3729(7) 0.2408(13) 0.6492(12) 0.035(3) Uani 1 1 d . . .
H34 H 0.3952 0.2547 0.5781 0.042 Uiso 1 1 calc R . .
C35 C 0.2737(9) 0.1795(16) 0.7500 0.022(4) Uiso 1 2 d S . .
O31 O 0.2116(7) 0.1391(12) 0.7500 0.033(3) Uani 1 2 d S . .
N1 N 0.4864(13) 0.4366(11) 0.030(2) 0.036(7) Uiso 0.417(4) 1 d PD . .
O1 O 0.4668(15) 0.5308(17) 0.081(3) 0.048(4) Uiso 0.417(4) 1 d PD . .
O2 O 0.4743(14) 0.3331(17) 0.069(3) 0.048(4) Uiso 0.417(4) 1 d PD . .
O3 O 0.4833(15) 0.5442(14) 0.063(3) 0.048(4) Uiso 0.417(4) 1 d PD . .
O1W O 0.4661(15) 0.292(2) 0.090(3) 0.048(4) Uiso 0.417(4) 1 d P . .
C1 C 0.0948(19) 0.414(3) 0.2500 0.094(6) Uiso 1 2 d S . .
O4 O 0.0276(11) 0.354(2) 0.2500 0.094(6) Uiso 1 2 d S . .

loop_
_atom_site_aniso_label
_atom_site_aniso_U_11
_atom_site_aniso_U_22
_atom_site_aniso_U_33
_atom_site_aniso_U_23
_atom_site_aniso_U_13
_atom_site_aniso_U_12
Rb 0.0351(14) 0.0272(14) 0.0309(14) 0.000 0.000 0.0010(10)
Cu1 0.0345(10) 0.0175(10) 0.0078(9) -0.0002(6) 0.0012(6) -0.0013(6)
N11 0.038(6) 0.023(6) 0.013(5) -0.004(5) -0.005(5) -0.004(5)
N13 0.032(6) 0.018(6) 0.015(5) 0.002(4) -0.001(5) -0.002(5)
C14 0.041(8) 0.029(8) 0.024(7) -0.005(6) -0.006(6) 0.013(6)
C15 0.032(7) 0.032(8) 0.038(8) -0.001(7) 0.006(7) 0.002(7)
C16 0.041(8) 0.036(8) 0.027(8) 0.011(7) -0.009(7) -0.013(7)
O11 0.042(6) 0.039(6) 0.018(4) -0.003(4) 0.008(4) -0.005(4)
N21 0.029(6) 0.022(5) 0.017(5) -0.001(5) 0.001(5) 0.000(5)
C22 0.028(11) 0.020(10) 0.019(10) 0.000 0.000 -0.002(8)
C25 0.037(11) 0.053(13) 0.011(9) 0.000 0.000 -0.002(10)
O21 0.030(7) 0.034(7) 0.028(7) 0.000 0.000 -0.014(6)
N31 0.027(6) 0.033(6) 0.011(5) -0.001(5) -0.004(4) -0.002(5)
C32 0.033(10) 0.034(11) 0.023(10) 0.000 0.000 -0.006(9)
C34 0.041(8) 0.036(8) 0.028(7) 0.004(7) 0.012(7) -0.001(7)
O31 0.052(9) 0.027(7) 0.020(7) 0.000 0.000 -0.007(6)

loop_
_atom_type_symbol
_atom_type_description
_atom_type_scat_dispersion_real
_atom_type_scat_dispersion_imag
_atom_type_scat_source
C C 0.0033 0.0016 'International Tables Vol C Tables 4.2.6.8 and 6.1.1.4'
H H 0.0000 0.0000 'International Tables Vol C Tables 4.2.6.8 and 6.1.1.4'
N N 0.0061 0.0033 'International Tables Vol C Tables 4.2.6.8 and 6.1.1.4'
O O 0.0106 0.0060 'International Tables Vol C Tables 4.2.6.8 and 6.1.1.4'
Cu Cu 0.3201 1.2651 'International Tables Vol C Tables 4.2.6.8 and 6.1.1.4'
Rb Rb -0.9393 2.9676 'International Tables Vol C Tables 4.2.6.8 and 6.1.1.4'

loop_
_geom_angle_atom_site_label_1
_geom_angle_atom_site_label_2
_geom_angle_atom_site_label_3
_geom_angle
_geom_angle_site_symmetry_1
_geom_angle_site_symmetry_3
_geom_angle_publ_flag
O21 Rb O31 122.0(4) . 7_665 ?
O21 Rb O11 75.5(2) . 6_556 ?
O31 Rb O11 74.5(2) 7_665 6_556 ?
O21 Rb O11 75.5(2) . . ?
O31 Rb O11 74.5(2) 7_665 . ?
O11 Rb O11 115.3(4) 6_556 . ?
O21 Rb O1 130.9(3) . 6_556 ?
O31 Rb O1 89.7(4) 7_665 6_556 ?
O11 Rb O1 153.6(4) 6_556 6_556 ?
O11 Rb O1 79.2(7) . 6_556 ?
O21 Rb O1 130.9(3) . . ?
O31 Rb O1 89.7(4) 7_665 . ?
O11 Rb O1 79.2(7) 6_556 . ?
O11 Rb O1 153.6(4) . . ?
O1 Rb O1 79.7(12) 6_556 . ?
O21 Rb O1W 82.9(5) . . ?
O31 Rb O1W 137.5(5) 7_665 . ?
O11 Rb O1W 80.6(6) 6_556 . ?
O11 Rb O1W 148.1(5) . . ?
O1 Rb O1W 98.4(8) 6_556 . ?
O1 Rb O1W 51.6(6) . . ?
O21 Rb O1W 82.9(5) . 6_556 ?
O31 Rb O1W 137.5(5) 7_665 6_556 ?
O11 Rb O1W 148.1(5) 6_556 6_556 ?
O11 Rb O1W 80.6(6) . 6_556 ?
O1 Rb O1W 51.6(6) 6_556 6_556 ?
O1 Rb O1W 98.4(8) . 6_556 ?
O1W Rb O1W 73.6(11) . 6_556 ?
O21 Rb O2 91.8(4) . . ?
O31 Rb O2 128.3(4) 7_665 . ?
O11 Rb O2 78.6(6) 6_556 . ?
O11 Rb O2 157.0(4) . . ?
O1 Rb O2 95.8(8) 6_556 . ?
O1 Rb O2 41.8(4) . . ?
O1W Rb O2 9.9(6) . . ?
O1W Rb O2 78.9(5) 6_556 . ?
O21 Rb O2 91.8(4) . 6_556 ?
O31 Rb O2 128.3(4) 7_665 6_556 ?
O11 Rb O2 157.0(4) 6_556 6_556 ?
O11 Rb O2 78.6(6) . 6_556 ?
O1 Rb O2 41.8(4) 6_556 6_556 ?
O1 Rb O2 95.8(8) . 6_556 ?
O1W Rb O2 78.9(5) . 6_556 ?
O1W Rb O2 9.9(6) 6_556 6_556 ?
O2 Rb O2 82.8(10) . 6_556 ?
O21 Rb O3 131.3(3) . 6_556 ?
O31 Rb O3 90.3(4) 7_665 6_556 ?
O11 Rb O3 153.0(4) 6_556 6_556 ?
O11 Rb O3 80.5(6) . 6_556 ?
O1 Rb O3 1.3(11) 6_556 6_556 ?
O1 Rb O3 78.5(5) . 6_556 ?
O1W Rb O3 97.2(8) . 6_556 ?
O1W Rb O3 51.5(5) 6_556 6_556 ?
O2 Rb O3 94.6(8) . 6_556 ?
O2 Rb O3 41.7(3) 6_556 6_556 ?
O21 Rb O3 131.3(3) . . ?
O31 Rb O3 90.3(4) 7_665 . ?
O11 Rb O3 80.5(6) 6_556 . ?
O11 Rb O3 153.0(4) . . ?
O1 Rb O3 78.5(5) 6_556 . ?
O1 Rb O3 1.3(11) . . ?
O1W Rb O3 51.5(5) . . ?
O1W Rb O3 97.2(8) 6_556 . ?
O2 Rb O3 41.7(3) . . ?
O2 Rb O3 94.6(8) 6_556 . ?
O3 Rb O3 77.4(10) 6_556 . ?
N21 Cu1 N13 88.3(4) . 4_546 ?
N21 Cu1 N11 90.8(4) . . ?
N13 Cu1 N11 177.1(4) 4_546 . ?
N21 Cu1 N31 178.7(4) . . ?
N13 Cu1 N31 90.6(4) 4_546 . ?
N11 Cu1 N31 90.2(4) . . ?
C16 N11 C12 118.4(11) . . ?
C16 N11 Cu1 129.3(9) . . ?
C12 N11 Cu1 112.3(8) . . ?
O11 C12 N13 121.5(11) . . ?
O11 C12 N11 119.3(11) . . ?
N13 C12 N11 119.2(11) . . ?
C14 N13 C12 119.8(11) . . ?
C14 N13 Cu1 128.8(9) . 4_556 ?
C12 N13 Cu1 111.3(8) . 4_556 ?
N13 C14 C15 122.0(12) . . ?
N13 C14 H14 119.0 . . ?
C15 C14 H14 119.0 . . ?
C14 C15 C16 118.1(13) . . ?
C14 C15 H15 121.0 . . ?
C16 C15 H15 121.0 . . ?
N11 C16 C15 122.2(12) . . ?
N11 C16 H16 118.9 . . ?
C15 C16 H16 118.9 . . ?
C12 O11 Rb 146.2(8) . . ?
C24 N21 C22 117.4(11) . . ?
C24 N21 Cu1 124.1(9) . . ?
C22 N21 Cu1 118.5(9) . . ?
O21 C22 N21 119.3(8) . 6_556 ?
O21 C22 N21 119.3(8) . . ?
N21 C22 N21 121.5(15) 6_556 . ?
N21 C24 C25 124.7(13) . . ?
N21 C24 H24 117.7 . . ?
C25 C24 H24 117.7 . . ?
C24 C25 C24 114.3(17) . 6_556 ?
C22 O21 Rb 140.4(11) . . ?
C34 N31 C35 119.3(11) . . ?
C34 N31 Cu1 124.6(9) . . ?
C35 N31 Cu1 116.2(8) . . ?
C34 C32 C34 114.0(16) . 6_557 ?
N31 C34 C32 124.3(13) . . ?
N31 C34 H34 117.9 . . ?
C32 C34 H34 117.9 . . ?
O31 C35 N31 120.6(7) . 6_557 ?
O31 C35 N31 120.6(7) . . ?
N31 C35 N31 118.9(15) 6_557 . ?
C35 O31 Rb 141.3(12) . 7_656 ?
O3 N1 O1 113(2) 5_665 . ?
O3 N1 O2 124(2) 5_665 . ?
O1 N1 O2 123(3) . . ?
O3 N1 O3 97.0(19) 5_665 . ?
O1 N1 O3 18(2) . . ?
O2 N1 O3 139(3) . . ?
O3 N1 O1 7(2) 5_665 5_665 ?
O1 N1 O1 110.4(16) . 5_665 ?
O2 N1 O1 126(2) . 5_665 ?
O3 N1 O1 93.1(18) . 5_665 ?
O3 N1 N1 49.0(12) 5_665 5_665 ?
O1 N1 N1 65.0(16) . 5_665 ?
O2 N1 N1 171(3) . 5_665 ?
O3 N1 N1 48.0(14) . 5_665 ?
O1 N1 N1 45.4(9) 5_665 5_665 ?
O3 N1 O1W 126.0(17) 5_665 . ?
O1 N1 O1W 120(2) . . ?
O2 N1 O1W 3(2) . . ?
O3 N1 O1W 137(2) . . ?
O1 N1 O1W 129.0(16) 5_665 . ?
N1 N1 O1W 173(2) 5_665 . ?
O3 N1 Rb 164(2) 5_665 . ?
O1 N1 Rb 59.6(16) . . ?
O2 N1 Rb 64.8(16) . . ?
O3 N1 Rb 77.8(18) . . ?
O1 N1 Rb 166.8(15) 5_665 . ?
N1 N1 Rb 123.9(13) 5_665 . ?
O1W N1 Rb 62.2(11) . . ?
N1 O1 N1 69.6(16) . 5_665 ?
N1 O1 Rb 99.4(18) . . ?
N1 O1 Rb 165.6(15) 5_665 . ?
O1W O2 N1 171(7) . . ?
O1W O2 Rb 77(5) . . ?
N1 O2 Rb 94.1(18) . . ?
N1 O3 N1 83.0(19) 5_665 . ?
N1 O3 Rb 158(2) 5_665 . ?
N1 O3 Rb 81.3(18) . . ?
O2 O1W N1 6(5) . . ?
O2 O1W Rb 93(5) . . ?
N1 O1W Rb 86.8(12) . . ?

loop_
_geom_bond_atom_site_label_1
_geom_bond_atom_site_label_2
_geom_bond_distance
_geom_bond_site_symmetry_2
_geom_bond_publ_flag
Rb O21 2.771(12) . ?
Rb O31 2.780(13) 7_665 ?
Rb O11 2.891(9) 6_556 ?
Rb O11 2.891(9) . ?
Rb O1 3.02(3) 6_556 ?
Rb O1 3.02(3) . ?
Rb O1W 3.06(3) . ?
Rb O1W 3.06(3) 6_556 ?
Rb O2 3.13(3) . ?
Rb O2 3.13(3) 6_556 ?
Rb O3 3.41(3) 6_556 ?
Rb O3 3.41(3) . ?
Cu1 N21 1.976(10) . ?
Cu1 N13 1.992(10) 4_546 ?
Cu1 N11 1.996(10) . ?
Cu1 N31 1.999(10) . ?
N11 C16 1.314(17) . ?
N11 C12 1.414(16) . ?
C12 O11 1.239(16) . ?
C12 N13 1.351(16) . ?
N13 C14 1.325(16) . ?
N13 Cu1 1.992(10) 4_556 ?
C14 C15 1.352(19) . ?
C14 H14 0.9300 . ?
C15 C16 1.360(19) . ?
C15 H15 0.9300 . ?
C16 H16 0.9300 . ?
N21 C24 1.324(15) . ?
N21 C22 1.364(13) . ?
C22 O21 1.26(2) . ?
C22 N21 1.364(13) 6_556 ?
C24 C25 1.366(17) . ?
C24 H24 0.9300 . ?
C25 C24 1.366(17) 6_556 ?
N31 C34 1.311(16) . ?
N31 C35 1.372(13) . ?
C32 C34 1.373(17) . ?
C32 C34 1.373(17) 6_557 ?
C34 H34 0.9300 . ?
C35 O31 1.27(2) . ?
C35 N31 1.372(13) 6_557 ?
O31 Rb 2.780(13) 7_656 ?
N1 O3 1.23(4) 5_665 ?
N1 O1 1.2500(11) . ?
N1 O2 1.2500(11) . ?
N1 O3 1.2502(11) . ?
N1 O1 1.59(4) 5_665 ?
N1 N1 1.64(3) 5_665 ?
N1 O1W 1.78(3) . ?
O1 N1 1.59(4) 5_665 ?
O2 O1W 0.54(3) . ?
O3 N1 1.23(4) 5_665 ?
C1 O4 1.44(4) . ?
